data_2238637
loop_
_publ_author_name
'Yang, Lu'
'Liu, Wei'
'Wang, Han'
'Chen, Xing-Wei'
'Wang, Hai-Bo'

_publ_section_title
;
 3-(3-Methylphenyl)-5-(quinolin-8-ylmethoxy)-1,2,4-oxadiazole monohydrate
;
_journal_issue 10
_journal_name_full 'Acta Crystallographica Section E'
_journal_page_first o1541
_journal_paper_doi 10.1107/S160053681302477X
_journal_volume 69
_journal_year 2013
_chemical_formula_iupac 'C19 H15 N3 O2, H2 O'
_chemical_formula_moiety 'C19 H15 N3 O2, H2 O'
_chemical_formula_sum 'C19 H17 N3 O3'
_chemical_formula_weight 335.36
_chemical_melting_point 342
_chemical_name_systematic
;
3-(3-Methylphenyl)-5-(quinolin-8-ylmethoxy)-1,2,4-oxadiazole monohydrate
;
_space_group_IT_number 2
_symmetry_cell_setting triclinic
_symmetry_space_group_name_Hall '-P 1'
_symmetry_space_group_name_H-M 'P -1'
_atom_sites_solution_hydrogens geom
_atom_sites_solution_primary direct
_atom_sites_solution_secondary difmap
_audit_creation_method SHELXL-97
_cell_angle_alpha 92.62(3)
_cell_angle_beta 90.19(3)
_cell_angle_gamma 92.15(3)
_cell_formula_units_Z 2
_cell_length_a 7.2070(14)
_cell_length_b 7.6200(15)
_cell_length_c 15.109(3)
_cell_measurement_reflns_used 25
_cell_measurement_temperature 293(2)
_cell_measurement_theta_max 13
_cell_measurement_theta_min 9
_cell_volume 828.3(3)
_computing_cell_refinement 'CAD-4 EXPRESS (Enraf--Nonius, 1994)'
_computing_data_collection 'CAD-4 EXPRESS (Enraf--Nonius, 1994)'
_computing_data_reduction 'XCAD4 (Harms & Wocadlo, 1995)'
_computing_molecular_graphics 'ORTEP-3 for Windows (Farrugia, 2012)'
_computing_publication_material 'publCIF (Westrip, 2010)'
_computing_structure_refinement 'SHELXL97 (Sheldrick, 2008)'
_computing_structure_solution 'SHELXS97 (Sheldrick, 2008)'
_diffrn_ambient_temperature 293(2)
_diffrn_measured_fraction_theta_full 0.999
_diffrn_measured_fraction_theta_max 0.999
_diffrn_measurement_device_type 'Enraf--Nonius CAD-4'
_diffrn_measurement_method \w/2\q
_diffrn_radiation_monochromator graphite
_diffrn_radiation_source 'fine-focus sealed tube'
_diffrn_radiation_type MoK\a
_diffrn_radiation_wavelength 0.71073
_diffrn_reflns_av_R_equivalents 0.0147
_diffrn_reflns_av_sigmaI/netI 0.0368
_diffrn_reflns_limit_h_max 8
_diffrn_reflns_limit_h_min 0
_diffrn_reflns_limit_k_max 9
_diffrn_reflns_limit_k_min -9
_diffrn_reflns_limit_l_max 18
_diffrn_reflns_limit_l_min -18
_diffrn_reflns_number 3302
_diffrn_reflns_theta_full 25.37
_diffrn_reflns_theta_max 25.37
_diffrn_reflns_theta_min 1.35
_diffrn_standards_decay_% 1
_diffrn_standards_interval_count 200
_diffrn_standards_interval_time 120
_diffrn_standards_number 3
_exptl_absorpt_coefficient_mu 0.093
_exptl_absorpt_correction_T_max 0.9908
_exptl_absorpt_correction_T_min 0.9726
_exptl_absorpt_correction_type psi-scan
_exptl_absorpt_process_details '(North <i>et al.</i>, 1968)'
_exptl_crystal_colour yellow
_exptl_crystal_density_diffrn 1.345
_exptl_crystal_density_method 'not measured'
_exptl_crystal_description block
_exptl_crystal_F_000 352
_exptl_crystal_size_max 0.30
_exptl_crystal_size_mid 0.10
_exptl_crystal_size_min 0.10
_refine_diff_density_max 0.235
_refine_diff_density_min -0.176
_refine_ls_extinction_coef 0.033(7)
_refine_ls_extinction_expression Fc^*^=kFc[1+0.001xFc^2^\l^3^/sin(2\q)]^-1/4^
_refine_ls_extinction_method 'SHELXL97 (Sheldrick, 2008)'
_refine_ls_goodness_of_fit_ref 1.002
_refine_ls_hydrogen_treatment mixed
_refine_ls_matrix_type full
_refine_ls_number_parameters 233
_refine_ls_number_reflns 3039
_refine_ls_number_restraints 0
_refine_ls_restrained_S_all 1.002
_refine_ls_R_factor_all 0.0922
_refine_ls_R_factor_gt 0.0540
_refine_ls_shift/su_max 0.000
_refine_ls_shift/su_mean 0.000
_refine_ls_structure_factor_coef Fsqd
_refine_ls_weighting_details 'calc w=1/[\s^2^(Fo^2^)+(0.0970P)^2^+0.0000P] where P=(Fo^2^+2Fc^2^)/3'
_refine_ls_weighting_scheme calc
_refine_ls_wR_factor_gt 0.1370
_refine_ls_wR_factor_ref 0.1618
_reflns_number_gt 1949
_reflns_number_total 3039
_reflns_threshold_expression I>2sigma(I)
_cod_data_source_file im2428.cif
_cod_data_source_block I
_cod_database_code 2238637

loop_
_symmetry_equiv_pos_as_xyz
'x, y, z'
'-x, -y, -z'

loop_
_atom_site_type_symbol
_atom_site_label
_atom_site_fract_x
_atom_site_fract_y
_atom_site_fract_z
_atom_site_U_iso_or_equiv
_atom_site_adp_type
_atom_site_calc_flag
_atom_site_refinement_flags
_atom_site_occupancy
_atom_site_symmetry_multiplicity
O O1 0.0819(2) 0.7951(2) 0.99656(11) 0.0571(5) Uani d . 1 1
N N1 -0.1889(3) 0.6301(2) 1.08273(13) 0.0522(5) Uani d . 1 1
C C1 0.2813(3) 0.8077(3) 1.12657(18) 0.0596(7) Uani d . 1 1
H H1B 0.3763 0.8670 1.0974 0.071 Uiso calc R 1 1
N N2 0.0057(3) 0.8438(2) 0.81930(13) 0.0511(5) Uani d . 1 1
O O2 0.2873(2) 0.9553(2) 0.80096(12) 0.0695(6) Uani d . 1 1
C C2 0.3046(4) 0.7675(4) 1.21478(19) 0.0667(7) Uani d . 1 1
H H2B 0.4155 0.8005 1.2437 0.080 Uiso calc R 1 1
C C3 0.1700(4) 0.6819(4) 1.25913(18) 0.0656(7) Uani d . 1 1
H H3A 0.1894 0.6553 1.3178 0.079 Uiso calc R 1 1
N N3 0.2016(3) 0.9460(3) 0.71676(15) 0.0714(7) Uani d . 1 1
C C4 -0.0008(3) 0.6320(3) 1.21701(17) 0.0551(6) Uani d . 1 1
C C5 -0.1489(4) 0.5465(3) 1.25918(18) 0.0642(7) Uani d . 1 1
H H5A -0.1374 0.5179 1.3181 0.077 Uiso calc R 1 1
C C6 -0.3092(4) 0.5051(3) 1.21418(19) 0.0653(7) Uani d . 1 1
H H6A -0.4084 0.4483 1.2416 0.078 Uiso calc R 1 1
C C7 -0.3218(3) 0.5497(3) 1.12629(18) 0.0594(7) Uani d . 1 1
H H7A -0.4323 0.5206 1.0962 0.071 Uiso calc R 1 1
C C8 -0.0273(3) 0.6721(3) 1.12723(16) 0.0475(6) Uani d . 1 1
C C9 0.1196(3) 0.7605(3) 1.08256(16) 0.0486(6) Uani d . 1 1
C C10 0.2240(3) 0.8842(3) 0.94993(17) 0.0557(6) Uani d . 1 1
H H10A 0.3386 0.8219 0.9528 0.067 Uiso calc R 1 1
H H10B 0.2460 1.0022 0.9757 0.067 Uiso calc R 1 1
C C11 0.1608(3) 0.8911(3) 0.85698(17) 0.0511(6) Uani d . 1 1
C C12 0.0369(3) 0.8783(3) 0.73185(16) 0.0535(6) Uani d . 1 1
C C13 -0.0981(3) 0.8373(3) 0.66076(16) 0.0553(6) Uani d . 1 1
C C14 -0.2843(4) 0.8113(3) 0.67896(17) 0.0617(7) Uani d . 1 1
H H14A -0.3249 0.8161 0.7374 0.074 Uiso calc R 1 1
C C15 -0.4105(4) 0.7784(4) 0.61087(18) 0.0687(7) Uani d . 1 1
H H15A -0.5356 0.7628 0.6245 0.082 Uiso calc R 1 1
C C16 -0.3573(4) 0.7677(3) 0.52325(17) 0.0677(8) Uani d . 1 1
C C17 -0.1699(5) 0.7904(4) 0.50615(19) 0.0847(9) Uani d . 1 1
H H17A -0.1291 0.7826 0.4478 0.102 Uiso calc R 1 1
C C18 -0.0424(4) 0.8242(4) 0.57307(19) 0.0814(9) Uani d . 1 1
H H18A 0.0828 0.8385 0.5594 0.098 Uiso calc R 1 1
C C19 -0.4974(5) 0.7358(4) 0.45006(19) 0.0905(10) Uani d . 1 1
H H19A -0.4352 0.7339 0.3940 0.136 Uiso calc R 1 1
H H19B -0.5845 0.8282 0.4523 0.136 Uiso calc R 1 1
H H19C -0.5622 0.6250 0.4571 0.136 Uiso calc R 1 1
O OW -0.3313(2) 0.7299(3) 0.91840(14) 0.0733(6) Uani d . 1 1
H HWB -0.236(5) 0.757(4) 0.8819(19) 0.088 Uiso d . 1 1
H HWA -0.274(4) 0.682(4) 0.967(2) 0.088 Uiso d . 1 1

loop_
_atom_site_aniso_label
_atom_site_aniso_U_11
_atom_site_aniso_U_22
_atom_site_aniso_U_33
_atom_site_aniso_U_12
_atom_site_aniso_U_13
_atom_site_aniso_U_23
O1 0.0383(8) 0.0683(11) 0.0639(11) -0.0106(8) -0.0065(8) 0.0075(8)
N1 0.0400(10) 0.0500(11) 0.0661(13) -0.0038(9) -0.0033(10) 0.0013(9)
C1 0.0387(13) 0.0624(16) 0.0769(19) 0.0010(11) -0.0102(12) -0.0030(13)
N2 0.0425(11) 0.0550(12) 0.0551(12) -0.0019(9) 0.0074(9) -0.0021(9)
O2 0.0450(10) 0.0884(13) 0.0744(13) -0.0133(9) 0.0078(9) 0.0081(10)
C2 0.0498(15) 0.0751(18) 0.0742(19) 0.0041(13) -0.0197(14) -0.0088(14)
C3 0.0634(17) 0.0752(18) 0.0579(16) 0.0075(14) -0.0165(14) -0.0034(13)
N3 0.0556(13) 0.0913(17) 0.0670(15) -0.0103(12) 0.0084(12) 0.0106(12)
C4 0.0528(14) 0.0486(13) 0.0640(16) 0.0094(11) -0.0032(12) -0.0022(11)
C5 0.0694(18) 0.0598(16) 0.0643(17) 0.0119(14) 0.0029(14) 0.0052(13)
C6 0.0580(16) 0.0608(16) 0.0773(19) -0.0011(13) 0.0091(14) 0.0079(14)
C7 0.0457(14) 0.0567(15) 0.0753(18) -0.0028(12) -0.0016(13) 0.0017(13)
C8 0.0405(12) 0.0420(12) 0.0595(15) 0.0032(10) -0.0053(11) -0.0046(10)
C9 0.0370(12) 0.0478(13) 0.0607(15) 0.0047(10) -0.0081(11) -0.0021(11)
C10 0.0327(11) 0.0617(15) 0.0713(17) -0.0062(11) 0.0050(11) -0.0053(12)
C11 0.0351(12) 0.0505(13) 0.0668(16) -0.0005(10) 0.0058(11) -0.0041(11)
C12 0.0478(13) 0.0534(14) 0.0592(16) 0.0016(11) 0.0118(11) 0.0019(11)
C13 0.0573(15) 0.0544(14) 0.0540(15) 0.0009(12) 0.0074(12) 0.0002(11)
C14 0.0577(15) 0.0757(17) 0.0516(15) 0.0001(13) 0.0060(12) 0.0021(12)
C15 0.0590(15) 0.0846(19) 0.0623(18) -0.0007(14) -0.0003(13) 0.0034(14)
C16 0.085(2) 0.0642(17) 0.0536(17) 0.0042(15) -0.0039(14) 0.0020(13)
C17 0.090(2) 0.112(3) 0.0512(17) -0.0007(19) 0.0109(16) -0.0037(16)
C18 0.0700(18) 0.111(2) 0.0616(18) -0.0049(17) 0.0182(16) -0.0037(16)
C19 0.111(3) 0.100(2) 0.0606(18) 0.003(2) -0.0170(18) 0.0006(17)
OW 0.0446(10) 0.1012(15) 0.0735(13) -0.0152(10) -0.0081(9) 0.0147(11)

loop_
_atom_type_symbol
_atom_type_description
_atom_type_scat_dispersion_real
_atom_type_scat_dispersion_imag
_atom_type_scat_source
C C 0.0033 0.0016 'International Tables Vol C Tables 4.2.6.8 and 6.1.1.4'
H H 0.0000 0.0000 'International Tables Vol C Tables 4.2.6.8 and 6.1.1.4'
N N 0.0061 0.0033 'International Tables Vol C Tables 4.2.6.8 and 6.1.1.4'
O O 0.0106 0.0060 'International Tables Vol C Tables 4.2.6.8 and 6.1.1.4'

loop_
_geom_angle_atom_site_label_1
_geom_angle_atom_site_label_2
_geom_angle_atom_site_label_3
_geom_angle
C9 O1 C10 116.60(18)
C7 N1 C8 117.4(2)
C9 C1 C2 120.5(2)
C9 C1 H1B 119.8
C2 C1 H1B 119.8
C11 N2 C12 103.1(2)
C11 O2 N3 105.97(17)
C3 C2 C1 121.4(2)
C3 C2 H2B 119.3
C1 C2 H2B 119.3
C2 C3 C4 120.4(3)
C2 C3 H3A 119.8
C4 C3 H3A 119.8
C12 N3 O2 103.59(19)
C5 C4 C3 123.8(3)
C5 C4 C8 117.1(2)
C3 C4 C8 119.0(2)
C6 C5 C4 120.1(3)
C6 C5 H5A 120.0
C4 C5 H5A 120.0
C5 C6 C7 118.5(3)
C5 C6 H6A 120.7
C7 C6 H6A 120.7
N1 C7 C6 124.6(2)
N1 C7 H7A 117.7
C6 C7 H7A 117.7
N1 C8 C4 122.3(2)
N1 C8 C9 119.1(2)
C4 C8 C9 118.7(2)
O1 C9 C1 125.1(2)
O1 C9 C8 114.81(19)
C1 C9 C8 120.1(2)
O1 C10 C11 107.17(18)
O1 C10 H10A 110.3
C11 C10 H10A 110.3
O1 C10 H10B 110.3
C11 C10 H10B 110.3
H10A C10 H10B 108.5
N2 C11 O2 113.4(2)
N2 C11 C10 131.4(2)
O2 C11 C10 115.16(19)
N3 C12 N2 114.0(2)
N3 C12 C13 122.2(2)
N2 C12 C13 123.9(2)
C14 C13 C18 118.2(3)
C14 C13 C12 121.0(2)
C18 C13 C12 120.8(2)
C15 C14 C13 120.2(2)
C15 C14 H14A 119.9
C13 C14 H14A 119.9
C14 C15 C16 122.2(3)
C14 C15 H15A 118.9
C16 C15 H15A 118.9
C15 C16 C17 116.9(3)
C15 C16 C19 121.3(3)
C17 C16 C19 121.8(3)
C18 C17 C16 121.7(3)
C18 C17 H17A 119.2
C16 C17 H17A 119.2
C17 C18 C13 120.8(3)
C17 C18 H18A 119.6
C13 C18 H18A 119.6
C16 C19 H19A 109.5
C16 C19 H19B 109.5
H19A C19 H19B 109.5
C16 C19 H19C 109.5
H19A C19 H19C 109.5
H19B C19 H19C 109.5
HWB OW HWA 104(3)

loop_
_geom_bond_atom_site_label_1
_geom_bond_atom_site_label_2
_geom_bond_distance
O1 C9 1.366(3)
O1 C10 1.415(3)
N1 C7 1.313(3)
N1 C8 1.363(3)
C1 C9 1.368(3)
C1 C2 1.392(4)
C1 H1B 0.9300
N2 C11 1.285(3)
N2 C12 1.376(3)
O2 C11 1.340(3)
O2 N3 1.410(3)
C2 C3 1.346(4)
C2 H2B 0.9300
C3 C4 1.415(3)
C3 H3A 0.9300
N3 C12 1.301(3)
C4 C5 1.400(4)
C4 C8 1.418(3)
C5 C6 1.358(4)
C5 H5A 0.9300
C6 C7 1.389(4)
C6 H6A 0.9300
C7 H7A 0.9300
C8 C9 1.422(3)
C10 C11 1.479(4)
C10 H10A 0.9700
C10 H10B 0.9700
C12 C13 1.462(3)
C13 C14 1.380(4)
C13 C18 1.386(4)
C14 C15 1.379(4)
C14 H14A 0.9300
C15 C16 1.379(4)
C15 H15A 0.9300
C16 C17 1.381(4)
C16 C19 1.501(4)
C17 C18 1.373(4)
C17 H17A 0.9300
C18 H18A 0.9300
C19 H19A 0.9600
C19 H19B 0.9600
C19 H19C 0.9600
OW HWB 0.91(3)
OW HWA 0.94(3)

loop_
_geom_hbond_atom_site_label_D
_geom_hbond_atom_site_label_H
_geom_hbond_atom_site_label_A
_geom_hbond_site_symmetry_A
_geom_hbond_distance_DH
_geom_hbond_distance_HA
_geom_hbond_distance_DA
_geom_hbond_angle_DHA
_geom_hbond_publ_flag
OW HWB N2 . 0.91(3) 2.09(3) 2.980(3) 169(3) yes
OW HWA N1 . 0.94(3) 1.91(3) 2.830(3) 165(3) yes
C7 H7A OW 2_467 0.9300 2.5100 3.272(3) 139.00 yes
C10 H10A OW 1_655 0.9700 2.5500 3.482(3) 160.00 yes
C10 H10B OW 2_577 0.9700 2.5900 3.534(3) 164.00 yes

loop_
_geom_torsion_atom_site_label_1
_geom_torsion_atom_site_label_2
_geom_torsion_atom_site_label_3
_geom_torsion_atom_site_label_4
_geom_torsion
C9 C1 C2 C3 0.0(4)
C1 C2 C3 C4 -0.8(4)
C11 O2 N3 C12 -0.1(3)
C2 C3 C4 C5 -178.5(2)
C2 C3 C4 C8 0.6(4)
C3 C4 C5 C6 179.2(2)
C8 C4 C5 C6 0.1(4)
C4 C5 C6 C7 0.0(4)
C8 N1 C7 C6 0.1(4)
C5 C6 C7 N1 -0.1(4)
C7 N1 C8 C4 0.0(3)
C7 N1 C8 C9 -179.5(2)
C5 C4 C8 N1 -0.1(3)
C3 C4 C8 N1 -179.2(2)
C5 C4 C8 C9 179.4(2)
C3 C4 C8 C9 0.3(3)
C10 O1 C9 C1 1.1(3)
C10 O1 C9 C8 179.53(19)
C2 C1 C9 O1 179.3(2)
C2 C1 C9 C8 0.9(4)
N1 C8 C9 O1 0.0(3)
C4 C8 C9 O1 -179.54(19)
N1 C8 C9 C1 178.5(2)
C4 C8 C9 C1 -1.1(3)
C9 O1 C10 C11 174.34(18)
C12 N2 C11 O2 0.9(3)
C12 N2 C11 C10 -177.9(2)
N3 O2 C11 N2 -0.5(3)
N3 O2 C11 C10 178.5(2)
O1 C10 C11 N2 5.4(4)
O1 C10 C11 O2 -173.34(19)
O2 N3 C12 N2 0.7(3)
O2 N3 C12 C13 -177.1(2)
C11 N2 C12 N3 -1.0(3)
C11 N2 C12 C13 176.7(2)
N3 C12 C13 C14 -162.3(3)
N2 C12 C13 C14 20.1(4)
N3 C12 C13 C18 17.4(4)
N2 C12 C13 C18 -160.1(3)
C18 C13 C14 C15 -1.8(4)
C12 C13 C14 C15 177.9(2)
C13 C14 C15 C16 0.9(4)
C14 C15 C16 C17 0.4(4)
C14 C15 C16 C19 -178.6(3)
C15 C16 C17 C18 -0.7(5)
C19 C16 C17 C18 178.2(3)
C16 C17 C18 C13 -0.2(5)
C14 C13 C18 C17 1.5(5)
C12 C13 C18 C17 -178.2(3)
